data_4324197
loop_
_publ_author_name
'Olga N. Kazheva'
'Grigorii G. Alexandrov'
'Andrey V. Kravchenko'
'Irina D. Kosenko'
'Irina A. Lobanova'
'Igor B. Sivaev'
'Oleg A. Filippov'
'Elena S. Shubina'
'Vladimir I. Bregadze'
'Vladimir A. Starodub'
'Lev V. Titov'
'Lev I. Buravov'
'Oleg A. Dyachenko'

_publ_section_title
;
 Molecular Conductors with a 8-Hydroxy cobalt Bis(dicarbollide) Anion
;
_journal_name_full 'Inorganic Chemistry'
_journal_page_first 444
_journal_page_last 450
_journal_paper_doi 10.1021/ic101168b
_journal_volume 50
_journal_year 2011
_chemical_formula_sum 'C12 H25 B18 Co O S8'
_chemical_formula_weight 695.31
_chemical_name_systematic
; 
 ? 
;
_space_group_IT_number 2
_symmetry_space_group_name_Hall '-P 1'
_symmetry_space_group_name_H-M 'P -1'
_atom_sites_solution_hydrogens geom
_atom_sites_solution_primary direct
_atom_sites_solution_secondary difmap
_audit_creation_method SHELXL-97
_cell_angle_alpha 73.484(2)
_cell_angle_beta 78.815(2)
_cell_angle_gamma 78.014(2)
_cell_formula_units_Z 1
_cell_length_a 6.9493(11)
_cell_length_b 9.4839(14)
_cell_length_c 11.9299(18)
_cell_measurement_temperature 296(2)
_cell_volume 729.71(19)
_computing_structure_refinement 'SHELXL-97 (Sheldrick, 1997)'
_computing_structure_solution 'SHELXS-97 (Sheldrick, 1990)'
_diffrn_ambient_temperature 296(2)
_diffrn_measured_fraction_theta_full 0.990
_diffrn_measured_fraction_theta_max 0.990
_diffrn_radiation_monochromator graphite
_diffrn_radiation_source 'fine-focus sealed tube'
_diffrn_radiation_type MoK\a
_diffrn_radiation_wavelength 0.71073
_diffrn_reflns_av_R_equivalents 0.0647
_diffrn_reflns_av_sigmaI/netI 0.1076
_diffrn_reflns_limit_h_max 9
_diffrn_reflns_limit_h_min -9
_diffrn_reflns_limit_k_max 12
_diffrn_reflns_limit_k_min -12
_diffrn_reflns_limit_l_max 15
_diffrn_reflns_limit_l_min -15
_diffrn_reflns_number 7194
_diffrn_reflns_theta_full 27.48
_diffrn_reflns_theta_max 27.48
_diffrn_reflns_theta_min 1.80
_exptl_absorpt_coefficient_mu 1.175
_exptl_absorpt_correction_T_max 0.9545
_exptl_absorpt_correction_T_min 0.6321
_exptl_absorpt_correction_type multi-scan
_exptl_crystal_density_diffrn 1.582
_exptl_crystal_F_000 350
_exptl_crystal_size_max 0.43
_exptl_crystal_size_mid 0.08
_exptl_crystal_size_min 0.04
_refine_diff_density_max 0.414
_refine_diff_density_min -0.421
_refine_diff_density_rms 0.073
_refine_ls_extinction_method none
_refine_ls_goodness_of_fit_ref 0.866
_refine_ls_hydrogen_treatment mixed
_refine_ls_matrix_type full
_refine_ls_number_parameters 229
_refine_ls_number_reflns 3307
_refine_ls_number_restraints 0
_refine_ls_restrained_S_all 0.866
_refine_ls_R_factor_all 0.0968
_refine_ls_R_factor_gt 0.0479
_refine_ls_shift/su_max 0.081
_refine_ls_shift/su_mean 0.019
_refine_ls_structure_factor_coef Fsqd
_refine_ls_weighting_details 'calc w=1/[\s^2^(Fo^2^)+(0.0200P)^2^+0.0000P] where P=(Fo^2^+2Fc^2^)/3'
_refine_ls_weighting_scheme calc
_refine_ls_wR_factor_gt 0.0673
_refine_ls_wR_factor_ref 0.0771
_reflns_number_gt 2009
_reflns_number_total 3307
_reflns_threshold_expression >2sigma(I)
_cod_data_source_file ic101168b_si_002_2.cif
_cod_data_source_block bmdtttf-Co
_cod_database_code 4324197

loop_
_symmetry_equiv_pos_as_xyz
'x, y, z'
'-x, -y, -z'

loop_
_atom_site_label
_atom_site_type_symbol
_atom_site_fract_x
_atom_site_fract_y
_atom_site_fract_z
_atom_site_U_iso_or_equiv
_atom_site_adp_type
_atom_site_occupancy
_atom_site_symmetry_multiplicity
_atom_site_calc_flag
_atom_site_refinement_flags
Co Co 0.0000 0.0000 0.0000 0.02400(11) Uani 1 2 d S
S1 S 0.68717(9) -0.58908(7) 0.39484(5) 0.04613(18) Uani 1 1 d .
S2 S 0.32551(9) -0.72314(8) 0.42249(5) 0.0564(2) Uani 1 1 d .
S3 S 0.68752(9) -0.49315(7) 0.12533(5) 0.04029(17) Uani 1 1 d .
S4 S 0.33063(9) -0.62563(7) 0.15512(5) 0.04212(17) Uani 1 1 d .
O1 O -0.4392(4) 0.1212(3) -0.0320(3) 0.0429(9) Uani 0.50 1 d P
H H -0.4284 0.1302 0.0327 0.064 Uiso 0.50 1 calc PR
C1 C 0.1699(3) 0.0974(3) -0.1551(2) 0.0372(7) Uani 0.5160(19) 1 d P
C1' C -0.1089(3) -0.0848(3) -0.1115(2) 0.0325(7) Uani 0.4840(19) 1 d P
C2 C 0.1373(3) -0.0776(3) -0.1446(2) 0.0399(7) Uani 1 1 d .
C3 C 0.5535(3) -0.7403(3) 0.4806(2) 0.0507(8) Uani 1 1 d .
H3A H 0.6358 -0.8353 0.4768 0.061 Uiso 1 1 calc R
H3B H 0.5232 -0.7366 0.5627 0.061 Uiso 1 1 calc R
C4 C 0.5963(3) -0.5826(2) 0.26638(18) 0.0346(6) Uani 1 1 d .
C5 C 0.4297(3) -0.6433(2) 0.28045(18) 0.0366(6) Uani 1 1 d .
C6 C 0.5032(3) -0.5242(2) 0.05930(17) 0.0344(6) Uani 1 1 d .
B4 B -0.0593(4) 0.2055(3) -0.1240(2) 0.0359(8) Uani 1 1 d .
B5 B 0.0587(4) 0.2204(3) -0.2724(3) 0.0443(8) Uani 1 1 d .
B6 B 0.1841(4) 0.0408(3) -0.2843(2) 0.0424(8) Uani 1 1 d .
B7 B -0.1089(3) -0.0848(3) -0.1115(2) 0.0325(7) Uani 0.4840(19) 1 d P
B7' B 0.1699(3) 0.0974(3) -0.1551(2) 0.0372(7) Uani 0.5160(19) 1 d P
B8 B -0.2354(3) 0.0861(3) -0.0991(2) 0.0289(7) Uani 1 1 d .
B9 B -0.1984(4) 0.2126(3) -0.2374(2) 0.0427(8) Uani 1 1 d .
B10 B -0.0472(4) 0.1114(3) -0.3354(2) 0.0431(8) Uani 1 1 d .
B11 B 0.0056(4) -0.0763(3) -0.2541(2) 0.0382(8) Uani 1 1 d .
B12 B -0.2294(4) 0.0284(3) -0.2268(2) 0.0404(8) Uani 1 1 d .
H1 H 0.300(3) 0.1234(19) -0.1374(15) 0.031(5) Uiso 1 1 d .
H2 H 0.253(3) -0.179(2) -0.1254(17) 0.045(6) Uiso 1 1 d .
H4 H -0.079(3) 0.304(2) -0.0851(17) 0.048(6) Uiso 1 1 d .
H5 H 0.111(3) 0.319(2) -0.3186(19) 0.061(7) Uiso 1 1 d .
H6 H 0.320(3) 0.021(2) -0.3398(18) 0.052(7) Uiso 1 1 d .
H7 H -0.164(3) -0.177(2) -0.0661(17) 0.043(6) Uiso 1 1 d .
H9 H -0.314(3) 0.302(2) -0.2636(18) 0.053(7) Uiso 1 1 d .
H10 H -0.056(3) 0.137(2) -0.4255(18) 0.050(6) Uiso 1 1 d .
H11 H 0.023(3) -0.166(2) -0.2851(17) 0.039(6) Uiso 1 1 d .
H12 H -0.356(3) 0.007(2) -0.2497(18) 0.049(6) Uiso 1 1 d .

loop_
_atom_site_aniso_label
_atom_site_aniso_U_11
_atom_site_aniso_U_22
_atom_site_aniso_U_33
_atom_site_aniso_U_23
_atom_site_aniso_U_13
_atom_site_aniso_U_12
Co 0.02065(19) 0.0254(2) 0.0266(2) -0.00721(17) -0.00322(17) -0.00461(16)
S1 0.0605(4) 0.0504(4) 0.0331(3) -0.0121(3) -0.0118(3) -0.0144(3)
S2 0.0574(4) 0.0792(5) 0.0300(3) -0.0017(3) -0.0015(3) -0.0273(4)
S3 0.0460(3) 0.0461(4) 0.0305(3) -0.0053(3) -0.0050(3) -0.0180(3)
S4 0.0493(3) 0.0484(4) 0.0311(3) -0.0029(3) -0.0078(3) -0.0215(3)
O1 0.0371(16) 0.058(2) 0.0338(17) -0.0061(15) -0.0117(14) -0.0107(15)
C1 0.0299(12) 0.0501(15) 0.0334(14) -0.0099(11) 0.0003(11) -0.0160(11)
C1' 0.0291(12) 0.0360(14) 0.0407(14) -0.0188(11) -0.0061(11) -0.0102(11)
C2 0.0345(12) 0.0465(14) 0.0424(13) -0.0176(11) -0.0067(11) -0.0049(11)
C3 0.0626(15) 0.0541(16) 0.0342(14) -0.0036(12) -0.0108(12) -0.0137(13)
C4 0.0415(12) 0.0334(13) 0.0292(12) -0.0089(10) -0.0058(10) -0.0047(10)
C5 0.0424(12) 0.0357(13) 0.0311(12) -0.0086(10) -0.0022(10) -0.0079(11)
C6 0.0405(12) 0.0330(12) 0.0307(11) -0.0083(10) -0.0058(11) -0.0073(10)
B4 0.0423(14) 0.0234(14) 0.0387(15) -0.0016(12) -0.0042(13) -0.0085(12)
B5 0.0454(15) 0.0448(17) 0.0393(16) -0.0010(14) -0.0022(13) -0.0172(14)
B6 0.0303(14) 0.0626(19) 0.0320(15) -0.0135(14) 0.0021(12) -0.0067(13)
B7 0.0291(12) 0.0360(14) 0.0407(14) -0.0188(11) -0.0061(11) -0.0102(11)
B7' 0.0299(12) 0.0501(15) 0.0334(14) -0.0099(11) 0.0003(11) -0.0160(11)
B8 0.0217(11) 0.0260(13) 0.0397(14) -0.0026(11) -0.0140(11) -0.0043(10)
B9 0.0393(15) 0.0443(17) 0.0359(16) -0.0039(13) -0.0068(13) 0.0049(13)
B10 0.0370(14) 0.068(2) 0.0265(14) -0.0144(13) -0.0090(12) -0.0059(14)
B11 0.0362(14) 0.0450(16) 0.0362(15) -0.0180(13) -0.0070(12) -0.0002(13)
B12 0.0258(13) 0.0581(18) 0.0400(15) -0.0144(13) -0.0093(12) -0.0062(13)

loop_
_atom_type_symbol
_atom_type_description
_atom_type_scat_dispersion_real
_atom_type_scat_dispersion_imag
_atom_type_scat_source
C C 0.0033 0.0016 'International Tables Vol C Tables 4.2.6.8 and 6.1.1.4'
H H 0.0000 0.0000 'International Tables Vol C Tables 4.2.6.8 and 6.1.1.4'
B B 0.0013 0.0007 'International Tables Vol C Tables 4.2.6.8 and 6.1.1.4'
S S 0.1246 0.1234 'International Tables Vol C Tables 4.2.6.8 and 6.1.1.4'
Co Co 0.3494 0.9721 'International Tables Vol C Tables 4.2.6.8 and 6.1.1.4'
O O 0.0106 0.0060 'International Tables Vol C Tables 4.2.6.8 and 6.1.1.4'

loop_
_geom_angle_atom_site_label_1
_geom_angle_atom_site_label_2
_geom_angle_atom_site_label_3
_geom_angle
_geom_angle_site_symmetry_1
_geom_angle_site_symmetry_3
B7 Co C1' 0.00(12) 2 2
B7 Co C1' 180.0 2 .
C1' Co C1' 180.0 2 .
B7 Co C2 131.45(9) 2 .
C1' Co C2 131.45(9) 2 .
C1' Co C2 48.55(9) . .
B7 Co C2 48.55(9) 2 2
C1' Co C2 48.55(9) 2 2
C1' Co C2 131.45(9) . 2
C2 Co C2 180.0 . 2
B7 Co B7' 82.96(9) 2 2
C1' Co B7' 82.96(9) 2 2
C1' Co B7' 97.04(9) . 2
C2 Co B7' 131.77(9) . 2
C2 Co B7' 48.23(9) 2 2
B7 Co C1 82.96(9) 2 2
C1' Co C1 82.96(9) 2 2
C1' Co C1 97.04(9) . 2
C2 Co C1 131.77(9) . 2
C2 Co C1 48.23(9) 2 2
B7' Co C1 0.0(2) 2 2
B7 Co C1 97.04(9) 2 .
C1' Co C1 97.04(9) 2 .
C1' Co C1 82.96(9) . .
C2 Co C1 48.23(9) . .
C2 Co C1 131.77(9) 2 .
B7' Co C1 180.0 2 .
C1 Co C1 180.0 2 .
B7 Co B8 48.54(9) 2 2
C1' Co B8 48.54(9) 2 2
C1' Co B8 131.46(9) . 2
C2 Co B8 96.21(9) . 2
C2 Co B8 83.79(9) 2 2
B7' Co B8 83.74(9) 2 2
C1 Co B8 83.74(9) 2 2
C1 Co B8 96.26(9) . 2
B7 Co B8 131.46(9) 2 .
C1' Co B8 131.46(9) 2 .
C1' Co B8 48.54(9) . .
C2 Co B8 83.79(9) . .
C2 Co B8 96.21(9) 2 .
B7' Co B8 96.26(9) 2 .
C1 Co B8 96.26(9) 2 .
C1 Co B8 83.74(9) . .
B8 Co B8 180.0 2 .
C4 S1 C3 91.80(11) . .
C5 S2 C3 92.23(11) . .
C4 S3 C6 95.20(10) . .
C5 S4 C6 95.60(10) . .
C2 C1 B4 109.65(16) . .
C2 C1 B5 109.50(18) . .
B4 C1 B5 61.47(14) . .
C2 C1 B6 60.75(15) . .
B4 C1 B6 111.23(18) . .
B5 C1 B6 61.12(16) . .
C2 C1 Co 65.23(10) . .
B4 C1 Co 66.20(11) . .
B5 C1 Co 121.14(14) . .
B6 C1 Co 120.64(15) . .
C2 C1' B8 109.21(17) . .
C2 C1' B11 60.98(14) . .
B8 C1' B11 110.62(18) . .
C2 C1' B12 109.74(17) . .
B8 C1' B12 61.27(15) . .
B11 C1' B12 61.04(15) . .
C2 C1' Co 65.55(11) . .
B8 C1' Co 66.82(12) . .
B11 C1' Co 121.55(16) . .
B12 C1' Co 122.27(16) . .
C1' C2 C1 108.32(16) . .
C1' C2 B11 60.34(14) . .
C1 C2 B11 109.82(17) . .
C1' C2 B6 109.04(17) . .
C1 C2 B6 61.40(15) . .
B11 C2 B6 60.72(15) . .
C1' C2 Co 65.90(11) . .
C1 C2 Co 66.54(11) . .
B11 C2 Co 121.29(14) . .
B6 C2 Co 122.39(16) . .
S2 C3 S1 109.68(12) . .
C5 C4 S3 117.30(17) . .
C5 C4 S1 116.95(16) . .
S3 C4 S1 125.53(13) . .
C4 C5 S4 116.97(16) . .
C4 C5 S2 118.19(17) . .
S4 C5 S2 124.74(14) . .
C6 C6 S4 122.1(2) 2_645 .
C6 C6 S3 122.9(2) 2_645 .
S4 C6 S3 114.89(11) . .
C1 B4 B8 105.04(18) . .
C1 B4 B5 59.26(14) . .
B8 B4 B5 106.0(2) . .
C1 B4 B9 105.62(19) . .
B8 B4 B9 59.05(15) . .
B5 B4 B9 59.32(15) . .
C1 B4 Co 64.52(10) . .
B8 B4 Co 64.90(11) . .
B5 B4 Co 117.72(16) . .
B9 B4 Co 117.57(17) . .
C1 B5 B9 106.61(18) . .
C1 B5 B10 106.50(19) . .
B9 B5 B10 60.01(16) . .
C1 B5 B6 59.65(15) . .
B9 B5 B6 107.7(2) . .
B10 B5 B6 59.56(16) . .
C1 B5 B4 59.27(14) . .
B9 B5 B4 60.57(15) . .
B10 B5 B4 108.62(19) . .
B6 B5 B4 108.26(18) . .
C2 B6 B11 59.43(14) . .
C2 B6 C1 57.85(14) . .
B11 B6 C1 105.96(18) . .
C2 B6 B10 106.81(17) . .
B11 B6 B10 60.45(16) . .
C1 B6 B10 106.66(18) . .
C2 B6 B5 105.68(18) . .
B11 B6 B5 108.02(18) . .
C1 B6 B5 59.23(15) . .
B10 B6 B5 60.18(16) . .
O1 B8 C1' 127.6(2) . .
O1 B8 B12 115.6(2) . .
C1' B8 B12 59.91(15) . .
O1 B8 B9 112.50(19) . .
C1' B8 B9 107.96(18) . .
B12 B8 B9 60.76(16) . .
O1 B8 B4 120.3(2) . .
C1' B8 B4 107.74(16) . .
B12 B8 B4 109.96(18) . .
B9 B8 B4 61.16(15) . .
O1 B8 Co 116.99(18) . .
C1' B8 Co 64.65(11) . .
B12 B8 Co 119.12(14) . .
B9 B8 Co 119.83(15) . .
B4 B8 Co 65.39(11) . .
B8 B9 B5 107.22(18) . .
B8 B9 B12 59.59(15) . .
B5 B9 B12 107.61(19) . .
B8 B9 B10 107.17(19) . .
B5 B9 B10 60.20(16) . .
B12 B9 B10 59.63(16) . .
B8 B9 B4 59.79(14) . .
B5 B9 B4 60.11(16) . .
B12 B9 B4 107.93(18) . .
B10 B9 B4 108.40(18) . .
B6 B10 B12 107.50(18) . .
B6 B10 B11 59.52(15) . .
B12 B10 B11 59.44(15) . .
B6 B10 B5 60.26(16) . .
B12 B10 B5 107.7(2) . .
B11 B10 B5 107.36(19) . .
B6 B10 B9 108.1(2) . .
B12 B10 B9 60.20(16) . .
B11 B10 B9 107.46(18) . .
B5 B10 B9 59.79(16) . .
C1' B11 C2 58.68(14) . .
C1' B11 B12 59.67(14) . .
C2 B11 B12 106.82(19) . .
C1' B11 B6 107.0(2) . .
C2 B11 B6 59.86(15) . .
B12 B11 B6 108.4(2) . .
C1' B11 B10 106.77(19) . .
C2 B11 B10 106.8(2) . .
B12 B11 B10 60.02(15) . .
B6 B11 B10 60.03(15) . .
C1' B12 B8 58.82(14) . .
C1' B12 B11 59.29(14) . .
B8 B12 B11 107.25(18) . .
C1' B12 B10 106.88(17) . .
B8 B12 B10 107.7(2) . .
B11 B12 B10 60.54(15) . .
C1' B12 B9 106.2(2) . .
B8 B12 B9 59.66(15) . .
B11 B12 B9 108.30(19) . .
B10 B12 B9 60.17(16) . .

loop_
_geom_bond_atom_site_label_1
_geom_bond_atom_site_label_2
_geom_bond_distance
_geom_bond_site_symmetry_2
Co B7 2.059(3) 2
Co C1' 2.059(3) 2
Co C1' 2.059(3) .
Co C2 2.054(2) .
Co C2 2.054(2) 2
Co B7' 2.075(2) 2
Co C1 2.075(2) 2
Co C1 2.075(2) .
Co B8 2.095(2) 2
Co B8 2.095(2) .
S1 C4 1.749(2) .
S1 C3 1.821(2) .
S2 C5 1.730(2) .
S2 C3 1.809(2) .
S3 C4 1.718(2) .
S3 C6 1.740(2) .
S4 C5 1.717(2) .
S4 C6 1.730(2) .
O1 B8 1.508(3) .
C1 C2 1.687(3) .
C1 B4 1.742(3) .
C1 B5 1.742(4) .
C1 B6 1.749(4) .
C1' C2 1.691(3) .
C1' B8 1.708(3) .
C1' B11 1.720(4) .
C1' B12 1.727(4) .
C2 B11 1.731(4) .
C2 B6 1.738(3) .
C4 C5 1.358(3) .
C6 C6 1.364(4) 2_645
B4 B8 1.765(4) .
B4 B5 1.780(4) .
B4 B9 1.789(4) .
B5 B9 1.766(4) .
B5 B10 1.774(4) .
B5 B6 1.775(4) .
B6 B11 1.753(4) .
B6 B10 1.762(4) .
B8 B12 1.750(4) .
B8 B9 1.751(4) .
B9 B12 1.771(4) .
B9 B10 1.770(4) .
B10 B12 1.761(4) .
B10 B11 1.770(4) .
B11 B12 1.750(4) .
